data_4345427
loop_
_publ_author_name
'Schmidt, Anna-Corina'
'Hermsen, Marko'
'Rominger, Frank'
'Dehn, Richard'
'Teles, Joaquim Henrique'
'Sch\"afer, Ansgar'
'Trapp, Oliver'
'Schaub, Thomas'

_publ_section_title
;
 Synthesis of Mono- and Dinuclear Vanadium Complexes and Their Reactivity
 toward Dehydroperoxidation of Alkyl Hydroperoxides.
;
_journal_issue 3
_journal_name_full 'Inorganic chemistry'
_journal_page_first 1319
_journal_page_last 1332
_journal_paper_doi 10.1021/acs.inorgchem.6b02322
_journal_volume 56
_journal_year 2017
_chemical_formula_sum 'C18 H12 N4 O11 V2'
_chemical_formula_weight 562.20
_chemical_name_common 7
_space_group_crystal_system monoclinic
_space_group_IT_number 14
_space_group_name_Hall '-P 2ybc'
_space_group_name_H-M_alt 'P 1 21/c 1'
_symmetry_space_group_name_Hall '-P 2ybc'
_symmetry_space_group_name_H-M 'P 1 21/c 1'
_atom_sites_solution_hydrogens geom
_audit_creation_method SHELXL-2014/7
_cell_angle_alpha 90
_cell_angle_beta 97.069(5)
_cell_angle_gamma 90
_cell_formula_units_Z 4
_cell_length_a 7.4181(17)
_cell_length_b 14.329(3)
_cell_length_c 20.117(5)
_cell_measurement_reflns_used 737
_cell_measurement_temperature 200(2)
_cell_measurement_theta_max 17.31
_cell_measurement_theta_min 2.49
_cell_volume 2122.1(8)
_computing_cell_refinement 'Bruker SAINT'
_computing_data_collection 'Bruker APEX2'
_computing_data_reduction 'Bruker SAINT'
_computing_molecular_graphics 'Bruker SHELXTL'
_computing_publication_material 'Bruker SHELXTL'
_computing_structure_refinement 'SHELXL-2014/7 (Sheldrick, 2014)'
_computing_structure_solution 'SHELXS-97 (Sheldrick 2008)'
_diffrn_ambient_temperature 200(2)
_diffrn_measured_fraction_theta_full 0.997
_diffrn_measured_fraction_theta_max 0.997
_diffrn_measurement_device_type 'Bruker APEX-II Quazar area detector'
_diffrn_measurement_method '\f and \w scans'
_diffrn_radiation_type MoK\a
_diffrn_radiation_wavelength 0.71073
_diffrn_reflns_av_R_equivalents 0.1133
_diffrn_reflns_av_unetI/netI 0.1201
_diffrn_reflns_Laue_measured_fraction_full 0.997
_diffrn_reflns_Laue_measured_fraction_max 0.997
_diffrn_reflns_limit_h_max 6
_diffrn_reflns_limit_h_min -6
_diffrn_reflns_limit_k_max 13
_diffrn_reflns_limit_k_min -13
_diffrn_reflns_limit_l_max 18
_diffrn_reflns_limit_l_min -18
_diffrn_reflns_number 6610
_diffrn_reflns_point_group_measured_fraction_full 0.997
_diffrn_reflns_point_group_measured_fraction_max 0.997
_diffrn_reflns_theta_full 19.525
_diffrn_reflns_theta_max 19.525
_diffrn_reflns_theta_min 1.749
_diffrn_source 'ImuS microsource'
_exptl_absorpt_coefficient_mu 0.952
_exptl_absorpt_correction_T_max 0.9766
_exptl_absorpt_correction_T_min 0.7816
_exptl_absorpt_correction_type multi-scan
_exptl_absorpt_process_details
;
Sheldrick, G. M. (2008). <i>SADABS</i>. University of G\"ottingen, Germany.
;
_exptl_crystal_colour yellow
_exptl_crystal_density_diffrn 1.760
_exptl_crystal_description needle
_exptl_crystal_F_000 1128
_exptl_crystal_size_max 0.110
_exptl_crystal_size_mid 0.040
_exptl_crystal_size_min 0.040
_refine_diff_density_max 0.406
_refine_diff_density_min -0.362
_refine_diff_density_rms 0.087
_refine_ls_extinction_method none
_refine_ls_goodness_of_fit_ref 1.028
_refine_ls_hydrogen_treatment constr
_refine_ls_matrix_type full
_refine_ls_number_parameters 318
_refine_ls_number_reflns 1833
_refine_ls_number_restraints 447
_refine_ls_restrained_S_all 0.933
_refine_ls_R_factor_all 0.1198
_refine_ls_R_factor_gt 0.0612
_refine_ls_shift/su_max 0.000
_refine_ls_shift/su_mean 0.000
_refine_ls_structure_factor_coef Fsqd
_refine_ls_weighting_details 'w=1/[\s^2^(Fo^2^)+(0.0361P)^2^+7.5266P] where P=(Fo^2^+2Fc^2^)/3'
_refine_ls_weighting_scheme calc
_refine_ls_wR_factor_gt 0.1108
_refine_ls_wR_factor_ref 0.1310
_reflns_Friedel_coverage 0.000
_reflns_number_gt 1126
_reflns_number_total 1833
_reflns_threshold_expression 'I > 2\s(I)'
_cod_data_source_file ic6b02322_si_002.cif
_cod_data_source_block cos6
_cod_original_cell_volume 2122.0(9)
_cod_database_code 4345427
_shelx_shelxl_version_number 2014/7
_shelx_space_group_comment
; 
The symmetry employed for this shelxl refinement is uniquely defined 
by the following loop, which should always be used as a source of 
symmetry information in preference to the above space-group names. 
They are only intended as comments. 
;
_shelx_estimated_absorpt_t_min 0.903
_shelx_estimated_absorpt_t_max 0.963

loop_
_space_group_symop_operation_xyz
'x, y, z'
'-x, y+1/2, -z+1/2'
'-x, -y, -z'
'x, -y-1/2, z-1/2'

loop_
_atom_site_label
_atom_site_type_symbol
_atom_site_fract_x
_atom_site_fract_y
_atom_site_fract_z
_atom_site_U_iso_or_equiv
_atom_site_adp_type
_atom_site_occupancy
_atom_site_site_symmetry_order
_atom_site_calc_flag
_atom_site_refinement_flags_posn
_atom_site_refinement_flags_adp
V1 V 0.6177(2) 0.71430(13) 0.67640(10) 0.0263(6) Uani 1 1 d D U
V2 V 0.3161(2) 0.53734(14) 0.71676(11) 0.0330(7) Uani 1 1 d D U
O1 O 0.6815(9) 0.7690(5) 0.7425(3) 0.035(2) Uani 1 1 d D U
O2 O 0.4467(9) 0.4705(5) 0.7629(4) 0.041(2) Uani 1 1 d D U
O3 O 0.4670(8) 0.6305(4) 0.7024(3) 0.0293(19) Uani 1 1 d D U
N1 N 0.7634(9) 0.7854(5) 0.6110(4) 0.021(2) Uani 1 1 d D U
C2 C 0.9242(13) 0.7523(7) 0.6010(5) 0.029(3) Uani 1 1 d D U
C3 C 1.0240(14) 0.7960(7) 0.5562(5) 0.034(3) Uani 1 1 d D U
H3 H 1.1387 0.7724 0.5478 0.041 Uiso 1 1 calc R U
C4 C 0.9513(13) 0.8751(7) 0.5242(6) 0.036(3) Uani 1 1 d D U
H4 H 1.0186 0.9076 0.4942 0.043 Uiso 1 1 calc R U
C5 C 0.7812(13) 0.9080(7) 0.5351(5) 0.031(3) Uani 1 1 d D U
H5 H 0.7303 0.9621 0.5128 0.037 Uiso 1 1 calc R U
C6 C 0.6891(12) 0.8595(7) 0.5793(5) 0.025(3) Uani 1 1 d D U
C7 C 0.9715(14) 0.6671(7) 0.6420(6) 0.037(3) Uani 1 1 d D U
O7 O 1.1188(9) 0.6280(5) 0.6435(4) 0.038(2) Uani 1 1 d D U
O8 O 0.8406(9) 0.6418(5) 0.6763(4) 0.035(2) Uani 1 1 d D U
C9 C 0.4996(13) 0.8744(7) 0.5968(6) 0.033(3) Uani 1 1 d D U
O9 O 0.4041(10) 0.9398(5) 0.5777(4) 0.046(2) Uani 1 1 d D U
O10 O 0.4538(8) 0.8079(4) 0.6365(3) 0.0276(19) Uani 1 1 d D U
N11 N 0.0867(10) 0.4564(6) 0.7183(4) 0.030(2) Uani 1 1 d D U
C12 C -0.0111(13) 0.4682(7) 0.7688(5) 0.030(3) Uani 1 1 d D U
C13 C -0.1493(13) 0.4080(7) 0.7776(6) 0.040(3) Uani 1 1 d D U
H13 H -0.2185 0.4153 0.8140 0.048 Uiso 1 1 calc R U
C14 C -0.1852(16) 0.3367(8) 0.7324(6) 0.048(4) Uani 1 1 d D U
H14 H -0.2789 0.2932 0.7380 0.058 Uiso 1 1 calc R U
C15 C -0.0863(14) 0.3272(8) 0.6784(6) 0.048(4) Uani 1 1 d D U
H15 H -0.1132 0.2790 0.6462 0.058 Uiso 1 1 calc R U
C16 C 0.0530(13) 0.3903(7) 0.6731(5) 0.038(3) Uani 1 1 d D U
C17 C 0.0520(14) 0.5535(8) 0.8085(6) 0.037(3) Uani 1 1 d D U
O17 O -0.0165(11) 0.5818(6) 0.8563(4) 0.062(3) Uani 1 1 d D U
O18 O 0.1950(9) 0.5922(5) 0.7862(4) 0.038(2) Uani 1 1 d D U
C19 C 0.1830(14) 0.3965(8) 0.6216(6) 0.040(3) Uani 1 1 d D U
O19 O 0.1659(11) 0.3519(6) 0.5697(4) 0.060(3) Uani 1 1 d D U
O20 O 0.3053(9) 0.4636(5) 0.6360(3) 0.041(2) Uani 1 1 d D U
N30 N 0.5273(13) 0.6392(7) 0.5744(5) 0.040(3) Uani 1 1 d . U
C31 C 0.4249(18) 0.6087(9) 0.5324(7) 0.050(4) Uani 1 1 d . U
C32 C 0.2863(18) 0.5689(9) 0.4792(7) 0.086(5) Uani 1 1 d . U
H32A H 0.3343 0.5702 0.4360 0.129 Uiso 1 1 calc R U
H32B H 0.1750 0.6063 0.4764 0.129 Uiso 1 1 calc R U
H32C H 0.2592 0.5044 0.4907 0.129 Uiso 1 1 calc R U
N33 N 0.3481(16) 0.7949(10) 0.4521(6) 0.090(5) Uani 1 1 d . U
C34 C 0.4494(18) 0.8150(10) 0.4175(6) 0.052(4) Uani 1 1 d . U
C35 C 0.5884(16) 0.8383(8) 0.3768(6) 0.053(4) Uani 1 1 d . U
H35A H 0.5548 0.8143 0.3313 0.063 Uiso 1 1 calc R U
H35B H 0.7037 0.8102 0.3960 0.063 Uiso 1 1 calc R U
H35C H 0.6018 0.9062 0.3752 0.063 Uiso 1 1 calc R U

loop_
_atom_site_aniso_label
_atom_site_aniso_U_11
_atom_site_aniso_U_22
_atom_site_aniso_U_33
_atom_site_aniso_U_23
_atom_site_aniso_U_13
_atom_site_aniso_U_12
V1 0.0171(11) 0.0242(12) 0.0386(15) 0.0040(12) 0.0076(9) 0.0001(11)
V2 0.0216(12) 0.0290(13) 0.0501(16) 0.0032(12) 0.0107(10) 0.0005(11)
O1 0.031(4) 0.038(5) 0.036(4) -0.001(4) 0.006(3) 0.006(4)
O2 0.030(4) 0.031(5) 0.062(5) 0.004(4) 0.005(4) 0.012(4)
O3 0.018(4) 0.023(4) 0.047(5) 0.007(3) 0.007(3) 0.002(3)
N1 0.017(4) 0.015(4) 0.031(5) 0.000(4) 0.005(3) -0.003(3)
C2 0.024(5) 0.027(5) 0.038(7) 0.001(5) 0.009(4) 0.005(4)
C3 0.030(6) 0.031(6) 0.042(7) 0.008(5) 0.009(5) 0.003(5)
C4 0.026(5) 0.032(6) 0.051(8) 0.011(6) 0.008(5) 0.000(5)
C5 0.026(5) 0.023(6) 0.044(7) 0.020(5) 0.007(5) 0.006(5)
C6 0.021(5) 0.023(5) 0.030(7) 0.002(5) 0.002(4) -0.003(4)
C7 0.028(5) 0.029(6) 0.055(8) 0.008(5) 0.012(5) 0.006(4)
O7 0.028(4) 0.028(5) 0.062(6) 0.015(4) 0.017(4) 0.007(4)
O8 0.030(4) 0.022(4) 0.058(5) 0.012(4) 0.016(3) 0.007(3)
C9 0.024(5) 0.028(6) 0.048(7) 0.007(5) 0.009(5) -0.001(4)
O9 0.035(5) 0.041(5) 0.063(6) 0.010(5) 0.007(4) 0.010(4)
O10 0.019(4) 0.023(4) 0.042(5) 0.004(3) 0.011(3) 0.000(3)
N11 0.024(4) 0.022(5) 0.044(5) 0.009(4) 0.009(4) 0.002(4)
C12 0.017(5) 0.029(5) 0.044(6) 0.012(5) 0.004(4) 0.007(4)
C13 0.019(6) 0.046(7) 0.057(8) 0.010(5) 0.010(5) -0.004(5)
C14 0.045(7) 0.042(7) 0.059(8) 0.010(6) 0.007(6) -0.011(6)
C15 0.044(7) 0.043(7) 0.058(8) 0.001(6) 0.005(5) -0.013(6)
C16 0.034(6) 0.028(6) 0.053(6) 0.001(5) 0.009(5) 0.000(5)
C17 0.023(6) 0.041(6) 0.049(7) 0.002(5) 0.010(5) 0.002(5)
O17 0.052(6) 0.075(7) 0.063(6) -0.008(5) 0.030(5) 0.004(5)
O18 0.030(4) 0.036(4) 0.051(5) -0.008(4) 0.017(4) -0.003(4)
C19 0.034(6) 0.038(7) 0.047(6) 0.004(5) 0.006(5) 0.005(5)
O19 0.064(6) 0.064(6) 0.052(6) -0.013(5) 0.009(5) -0.005(5)
O20 0.031(4) 0.044(5) 0.052(5) 0.001(4) 0.017(3) 0.000(4)
N30 0.041(6) 0.037(6) 0.043(6) -0.002(5) 0.010(4) -0.003(5)
C31 0.050(8) 0.053(9) 0.049(8) -0.009(7) 0.012(6) 0.001(7)
C32 0.089(10) 0.074(11) 0.086(11) -0.022(9) -0.027(8) 0.011(9)
N33 0.081(9) 0.125(12) 0.067(10) 0.008(9) 0.027(7) -0.018(9)
C34 0.056(9) 0.073(11) 0.027(9) -0.004(8) 0.001(6) -0.012(8)
C35 0.062(9) 0.037(8) 0.063(10) 0.001(7) 0.023(7) 0.006(7)

loop_
_atom_type_symbol
_atom_type_description
_atom_type_scat_dispersion_real
_atom_type_scat_dispersion_imag
_atom_type_scat_source
C C 0.0033 0.0016 'International Tables Vol C Tables 4.2.6.8 and 6.1.1.4'
H H 0.0000 0.0000 'International Tables Vol C Tables 4.2.6.8 and 6.1.1.4'
N N 0.0061 0.0033 'International Tables Vol C Tables 4.2.6.8 and 6.1.1.4'
O O 0.0106 0.0060 'International Tables Vol C Tables 4.2.6.8 and 6.1.1.4'
V V 0.3005 0.5294 'International Tables Vol C Tables 4.2.6.8 and 6.1.1.4'

loop_
_geom_angle_atom_site_label_1
_geom_angle_atom_site_label_2
_geom_angle_atom_site_label_3
_geom_angle
_geom_angle_site_symmetry_3
O1 V1 O3 103.0(3) .
O1 V1 O10 96.6(3) .
O3 V1 O10 102.0(3) .
O1 V1 O8 95.7(3) .
O3 V1 O8 101.9(3) .
O10 V1 O8 149.8(3) .
O1 V1 N1 99.6(3) .
O3 V1 N1 157.4(3) .
O10 V1 N1 75.2(3) .
O8 V1 N1 75.7(3) .
O1 V1 N30 177.0(4) .
O3 V1 N30 79.8(3) .
O10 V1 N30 81.7(3) .
O8 V1 N30 84.6(3) .
N1 V1 N30 77.6(3) .
O2 V2 O3 101.3(3) .
O2 V2 O18 97.4(4) .
O3 V2 O18 99.8(3) .
O2 V2 O20 97.0(4) .
O3 V2 O20 103.6(3) .
O18 V2 O20 149.5(3) .
O2 V2 N11 95.7(3) .
O3 V2 N11 162.9(3) .
O18 V2 N11 76.0(3) .
O20 V2 N11 75.9(3) .
O2 V2 O7 176.2(3) 1_455
O3 V2 O7 80.7(3) 1_455
O18 V2 O7 85.3(3) 1_455
O20 V2 O7 79.4(3) 1_455
N11 V2 O7 82.4(3) 1_455
V1 O3 V2 171.3(4) .
C2 N1 C6 123.0(8) .
C2 N1 V1 118.2(6) .
C6 N1 V1 118.8(6) .
N1 C2 C3 120.1(9) .
N1 C2 C7 111.4(8) .
C3 C2 C7 128.5(9) .
C4 C3 C2 117.8(9) .
C4 C3 H3 121.1 .
C2 C3 H3 121.1 .
C3 C4 C5 121.0(10) .
C3 C4 H4 119.5 .
C5 C4 H4 119.5 .
C6 C5 C4 117.7(9) .
C6 C5 H5 121.2 .
C4 C5 H5 121.2 .
N1 C6 C5 120.4(8) .
N1 C6 C9 110.3(8) .
C5 C6 C9 129.2(9) .
O7 C7 O8 125.3(9) .
O7 C7 C2 122.4(9) .
O8 C7 C2 112.3(8) .
C7 O7 V2 139.2(7) 1_655
C7 O8 V1 122.4(6) .
O9 C9 O10 124.8(9) .
O9 C9 C6 124.3(9) .
O10 C9 C6 111.0(8) .
C9 O10 V1 124.3(6) .
C16 N11 C12 123.0(9) .
C16 N11 V2 118.8(6) .
C12 N11 V2 117.9(7) .
N11 C12 C13 120.4(9) .
N11 C12 C17 110.2(8) .
C13 C12 C17 129.4(9) .
C12 C13 C14 118.2(10) .
C12 C13 H13 120.9 .
C14 C13 H13 120.9 .
C13 C14 C15 120.9(11) .
C13 C14 H14 119.6 .
C15 C14 H14 119.6 .
C16 C15 C14 117.8(11) .
C16 C15 H15 121.1 .
C14 C15 H15 121.1 .
N11 C16 C15 119.7(9) .
N11 C16 C19 110.5(9) .
C15 C16 C19 129.7(10) .
O17 C17 O18 124.1(10) .
O17 C17 C12 124.1(10) .
O18 C17 C12 111.8(8) .
C17 O18 V2 122.8(6) .
O19 C19 O20 124.3(10) .
O19 C19 C16 123.5(10) .
O20 C19 C16 111.8(9) .
C19 O20 V2 122.4(6) .
C31 N30 V1 155.6(10) .
N30 C31 C32 177.9(14) .
C31 C32 H32A 109.5 .
C31 C32 H32B 109.5 .
H32A C32 H32B 109.5 .
C31 C32 H32C 109.5 .
H32A C32 H32C 109.5 .
H32B C32 H32C 109.5 .
N33 C34 C35 176.0(16) .
C34 C35 H35A 109.5 .
C34 C35 H35B 109.5 .
H35A C35 H35B 109.5 .
C34 C35 H35C 109.5 .
H35A C35 H35C 109.5 .
H35B C35 H35C 109.5 .

loop_
_geom_bond_atom_site_label_1
_geom_bond_atom_site_label_2
_geom_bond_distance
_geom_bond_site_symmetry_2
V1 O1 1.566(7) .
V1 O3 1.763(5) .
V1 O10 1.919(6) .
V1 O8 1.953(6) .
V1 N1 2.070(7) .
V1 N30 2.341(11) .
V2 O2 1.579(7) .
V2 O3 1.789(5) .
V2 O18 1.919(6) .
V2 O20 1.931(7) .
V2 N11 2.062(7) .
V2 O7 2.339(7) 1_455
N1 C2 1.322(9) .
N1 C6 1.324(10) .
C2 C3 1.385(11) .
C2 C7 1.490(11) .
C3 C4 1.380(11) .
C3 H3 0.9500 .
C4 C5 1.390(10) .
C4 H4 0.9500 .
C5 C6 1.375(10) .
C5 H5 0.9500 .
C6 C9 1.506(11) .
C7 O7 1.225(9) .
C7 O8 1.310(10) .
O7 V2 2.339(7) 1_655
C9 O9 1.209(10) .
C9 O10 1.314(10) .
N11 C16 1.316(10) .
N11 C12 1.331(10) .
C12 C13 1.368(11) .
C12 C17 1.502(11) .
C13 C14 1.372(11) .
C13 H13 0.9500 .
C14 C15 1.390(11) .
C14 H14 0.9500 .
C15 C16 1.388(11) .
C15 H15 0.9500 .
C16 C19 1.501(12) .
C17 O17 1.212(10) .
C17 O18 1.323(10) .
C19 O19 1.217(10) .
C19 O20 1.330(10) .
N30 C31 1.151(14) .
C31 C32 1.501(17) .
C32 H32A 0.9800 .
C32 H32B 0.9800 .
C32 H32C 0.9800 .
N33 C34 1.123(14) .
C34 C35 1.432(15) .
C35 H35A 0.9800 .
C35 H35B 0.9800 .
C35 H35C 0.9800 .

loop_
_geom_torsion_atom_site_label_1
_geom_torsion_atom_site_label_2
_geom_torsion_atom_site_label_3
_geom_torsion_atom_site_label_4
_geom_torsion
_geom_torsion_site_symmetry_4
C6 N1 C2 C3 0.7(16) .
V1 N1 C2 C3 178.1(8) .
C6 N1 C2 C7 -178.5(10) .
V1 N1 C2 C7 -1.1(12) .
N1 C2 C3 C4 1.3(17) .
C7 C2 C3 C4 -179.7(11) .
C2 C3 C4 C5 -1.9(17) .
C3 C4 C5 C6 0.6(17) .
C2 N1 C6 C5 -2.1(16) .
V1 N1 C6 C5 -179.5(8) .
C2 N1 C6 C9 174.9(9) .
V1 N1 C6 C9 -2.5(12) .
C4 C5 C6 N1 1.4(17) .
C4 C5 C6 C9 -175.0(11) .
N1 C2 C7 O7 -175.6(11) .
C3 C2 C7 O7 5.3(19) .
N1 C2 C7 O8 2.8(14) .
C3 C2 C7 O8 -176.3(11) .
O8 C7 O7 V2 -27(2) 1_655
C2 C7 O7 V2 151.3(8) 1_655
O7 C7 O8 V1 174.8(9) .
C2 C7 O8 V1 -3.6(13) .
N1 C6 C9 O9 176.0(11) .
C5 C6 C9 O9 -7(2) .
N1 C6 C9 O10 -2.8(13) .
C5 C6 C9 O10 173.9(11) .
O9 C9 O10 V1 -170.9(9) .
C6 C9 O10 V1 7.8(13) .
C16 N11 C12 C13 2.9(17) .
V2 N11 C12 C13 -170.8(8) .
C16 N11 C12 C17 -175.7(10) .
V2 N11 C12 C17 10.6(12) .
N11 C12 C13 C14 -1.0(17) .
C17 C12 C13 C14 177.3(11) .
C12 C13 C14 C15 -1.3(19) .
C13 C14 C15 C16 1.9(19) .
C12 N11 C16 C15 -2.2(17) .
V2 N11 C16 C15 171.4(8) .
C12 N11 C16 C19 178.5(9) .
V2 N11 C16 C19 -7.8(13) .
C14 C15 C16 N11 -0.2(18) .
C14 C15 C16 C19 178.9(12) .
N11 C12 C17 O17 178.1(11) .
C13 C12 C17 O17 0(2) .
N11 C12 C17 O18 -3.9(13) .
C13 C12 C17 O18 177.7(11) .
O17 C17 O18 V2 172.8(9) .
C12 C17 O18 V2 -5.2(13) .
N11 C16 C19 O19 -169.7(11) .
C15 C16 C19 O19 11(2) .
N11 C16 C19 O20 3.2(14) .
C15 C16 C19 O20 -176.0(11) .
O19 C19 O20 V2 176.0(9) .
C16 C19 O20 V2 3.2(13) .
